data_7106379
loop_
_publ_author_name
'Song Yi'
'Burjor Captain'
'Angel E. Kaifer'

_publ_section_title
;
 The importance of methylation in the binding of (ferrocenylmethyl)-
 tempammonium guests by cucurbit[n]uril (n = 7, 8) hosts
;
_journal_name_full Chem.Commun.
_journal_page_first 5500
_journal_paper_doi 10.1039/c1cc11212k
_journal_volume 47
_journal_year 2011
_chemical_formula_sum 'C20 H29 Fe N2 O'
_chemical_formula_weight 369.30
_chemical_name_systematic
;
?
;
_space_group_IT_number 14
_symmetry_cell_setting monoclinic
_symmetry_space_group_name_Hall '-P 2ybc'
_symmetry_space_group_name_H-M 'P 1 21/c 1'
_atom_sites_solution_hydrogens geom
_atom_sites_solution_primary direct
_atom_sites_solution_secondary difmap
_audit_creation_method SHELXL-97
_cell_angle_alpha 90.00
_cell_angle_beta 100.1085(7)
_cell_angle_gamma 90.00
_cell_formula_units_Z 4
_cell_length_a 13.9513(7)
_cell_length_b 5.9462(3)
_cell_length_c 22.6371(11)
_cell_measurement_reflns_used 7227
_cell_measurement_temperature 296(2)
_cell_measurement_theta_max 28.74
_cell_measurement_theta_min 2.55
_cell_volume 1848.76(16)
_computing_cell_refinement 'SAINT+ V7.46A (Bruker, 2007)'
_computing_data_collection 'APEX2 v2.2-0 (Bruker, 2007)'
_computing_data_reduction 'SAINT+ V7.46A (Bruker, 2007)'
_computing_molecular_graphics 'XSHELL v4.02 (Bruker, 2000)'
_computing_publication_material 'XCIF v6.12 (Bruker, 2001)'
_computing_structure_refinement 'SHELXL-97 (Sheldrick, 2008)'
_computing_structure_solution 'SHELXS-97 (Sheldrick, 2008)'
_diffrn_ambient_temperature 296(2)
_diffrn_measured_fraction_theta_full 0.999
_diffrn_measured_fraction_theta_max 0.999
_diffrn_measurement_device_type 'Bruker SMART APEX2 CCD diffractometer'
_diffrn_measurement_method 'omega scans'
_diffrn_radiation_monochromator graphite
_diffrn_radiation_source 'fine-focus sealed tube'
_diffrn_radiation_type MoK\a
_diffrn_radiation_wavelength 0.71073
_diffrn_reflns_av_R_equivalents 0.0439
_diffrn_reflns_av_sigmaI/netI 0.0312
_diffrn_reflns_limit_h_max 17
_diffrn_reflns_limit_h_min -17
_diffrn_reflns_limit_k_max 7
_diffrn_reflns_limit_k_min -7
_diffrn_reflns_limit_l_max 28
_diffrn_reflns_limit_l_min -28
_diffrn_reflns_number 16569
_diffrn_reflns_theta_full 27.00
_diffrn_reflns_theta_max 27.00
_diffrn_reflns_theta_min 1.48
_exptl_absorpt_coefficient_mu 0.824
_exptl_absorpt_correction_T_max 0.9678
_exptl_absorpt_correction_T_min 0.7447
_exptl_absorpt_correction_type multi-scan
_exptl_absorpt_process_details '(SADABS 2007/4 Bruker)'
_exptl_crystal_colour Orange
_exptl_crystal_density_diffrn 1.327
_exptl_crystal_density_method 'not measured'
_exptl_crystal_description Bar
_exptl_crystal_F_000 788
_exptl_crystal_size_max 0.38
_exptl_crystal_size_mid 0.24
_exptl_crystal_size_min 0.04
_refine_diff_density_max 0.340
_refine_diff_density_min -0.362
_refine_diff_density_rms 0.060
_refine_ls_extinction_method none
_refine_ls_goodness_of_fit_ref 1.180
_refine_ls_hydrogen_treatment constr
_refine_ls_matrix_type full
_refine_ls_number_parameters 239
_refine_ls_number_reflns 4043
_refine_ls_number_restraints 0
_refine_ls_restrained_S_all 1.180
_refine_ls_R_factor_all 0.0570
_refine_ls_R_factor_gt 0.0495
_refine_ls_shift/su_max 0.000
_refine_ls_shift/su_mean 0.000
_refine_ls_structure_factor_coef Fsqd
_refine_ls_weighting_details 'calc w=1/[\s^2^(Fo^2^)+(0.0394P)^2^+2.4297P] where P=(Fo^2^+2Fc^2^)/3'
_refine_ls_weighting_scheme calc
_refine_ls_wR_factor_gt 0.1338
_refine_ls_wR_factor_ref 0.1365
_reflns_number_gt 3428
_reflns_number_total 4043
_reflns_threshold_expression >2sigma(I)
_cod_data_source_file c1cc11212k.txt
_cod_data_source_block collect_0m
_cod_original_sg_symbol_H-M P2(1)/c
_cod_database_code 7106379

loop_
_symmetry_equiv_pos_as_xyz
'x, y, z'
'-x, y+1/2, -z+1/2'
'-x, -y, -z'
'x, -y-1/2, z-1/2'

loop_
_atom_site_label
_atom_site_type_symbol
_atom_site_fract_x
_atom_site_fract_y
_atom_site_fract_z
_atom_site_U_iso_or_equiv
_atom_site_adp_type
_atom_site_occupancy
_atom_site_symmetry_multiplicity
_atom_site_calc_flag
_atom_site_refinement_flags
_atom_site_disorder_assembly
_atom_site_disorder_group
Fe1 Fe 0.22427(3) 0.11741(8) 0.335953(19) 0.04004(15) Uani 1 1 d . A 1
O1 O 0.24522(19) 1.1216(5) 0.02389(12) 0.0683(8) Uani 1 1 d . A 1
N1 N 0.3374(5) 0.5330(10) 0.2124(2) 0.0434(12) Uani 0.50 1 d P A 1
H1 H 0.3908 0.5821 0.2333 0.052 Uiso 0.50 1 calc PR A 1
N2 N 0.2586(2) 0.9786(5) 0.06693(11) 0.0445(6) Uani 1 1 d . A 1
C1 C 0.3256(3) 0.2599(6) 0.29157(15) 0.0563(9) Uani 1 1 d . A 1
C2 C 0.3151(3) 0.3884(6) 0.34338(15) 0.0525(8) Uani 1 1 d . A 1
H2 H 0.2968 0.5387 0.3437 0.063 Uiso 1 1 calc R A 1
C3 C 0.3374(2) 0.2466(6) 0.39399(14) 0.0482(8) Uani 1 1 d . A 1
H3 H 0.3363 0.2869 0.4336 0.058 Uiso 1 1 calc R A 1
C4 C 0.3619(2) 0.0327(6) 0.37389(15) 0.0486(8) Uani 1 1 d . A 1
H4 H 0.3801 -0.0921 0.3980 0.058 Uiso 1 1 calc R A 1
C5 C 0.3539(3) 0.0408(6) 0.31105(15) 0.0481(8) Uani 1 1 d . A 1
H5 H 0.3654 -0.0783 0.2866 0.058 Uiso 1 1 calc R A 1
C6 C 0.0924(3) 0.0967(8) 0.2802(2) 0.0722(12) Uani 1 1 d . A 1
H6 H 0.0785 0.1398 0.2401 0.087 Uiso 1 1 calc R A 1
C7 C 0.0866(3) 0.2349(8) 0.3294(2) 0.0760(13) Uani 1 1 d . A 1
H7 H 0.0685 0.3856 0.3278 0.091 Uiso 1 1 calc R A 1
C8 C 0.1129(3) 0.1057(8) 0.3819(2) 0.0700(12) Uani 1 1 d . A 1
H8 H 0.1155 0.1558 0.4210 0.084 Uiso 1 1 calc R A 1
C9 C 0.1347(3) -0.1139(7) 0.3643(2) 0.0649(10) Uani 1 1 d . A 1
H9 H 0.1537 -0.2346 0.3898 0.078 Uiso 1 1 calc R A 1
C10 C 0.1226(3) -0.1165(7) 0.3014(2) 0.0667(11) Uani 1 1 d . A 1
H10 H 0.1330 -0.2394 0.2779 0.080 Uiso 1 1 calc R A 1
C11 C 0.2768(7) 0.3535(13) 0.2272(3) 0.0504(17) Uani 0.50 1 d P A 1
H11A H 0.2723 0.2350 0.1974 0.061 Uiso 0.50 1 calc PR A 1
H11B H 0.2117 0.4088 0.2283 0.061 Uiso 0.50 1 calc PR A 1
C12 C 0.2866(4) 0.6155(6) 0.15223(15) 0.0778(15) Uani 1 1 d . A 1
H12 H 0.2773 0.5049 0.1268 0.093 Uiso 1 1 d . B 1
C13 C 0.3703(4) 0.7598(7) 0.14197(18) 0.0761(14) Uani 1 1 d . A 1
H13A H 0.4282 0.6667 0.1465 0.091 Uiso 1 1 calc R A 1
H13B H 0.3813 0.8735 0.1732 0.091 Uiso 1 1 calc R A 1
C14 C 0.3583(3) 0.8783(6) 0.08096(17) 0.0559(9) Uani 1 1 d . A 1
C15 C 0.1696(3) 0.8743(6) 0.08302(15) 0.0498(8) Uani 1 1 d . A 1
C16 C 0.1949(4) 0.7606(6) 0.14435(16) 0.0659(11) Uani 1 1 d . A 1
H16A H 0.2034 0.8758 0.1752 0.079 Uiso 1 1 calc R A 1
H16B H 0.1405 0.6672 0.1504 0.079 Uiso 1 1 calc R A 1
C17 C 0.4307(3) 1.0707(8) 0.0836(3) 0.0805(14) Uani 1 1 d . A 1
H17A H 0.4237 1.1415 0.0450 0.121 Uiso 1 1 calc R A 1
H17B H 0.4957 1.0133 0.0947 0.121 Uiso 1 1 calc R A 1
H17C H 0.4184 1.1788 0.1129 0.121 Uiso 1 1 calc R A 1
C18 C 0.3713(3) 0.7135(8) 0.03100(19) 0.0716(12) Uani 1 1 d . A 1
H18A H 0.3332 0.5809 0.0341 0.107 Uiso 1 1 calc R A 1
H18B H 0.4387 0.6732 0.0349 0.107 Uiso 1 1 calc R A 1
H18C H 0.3501 0.7833 -0.0073 0.107 Uiso 1 1 calc R A 1
C19 C 0.0969(3) 1.0647(7) 0.0860(2) 0.0685(11) Uani 1 1 d . A 1
H19A H 0.1244 1.1711 0.1161 0.103 Uiso 1 1 calc R A 1
H19B H 0.0380 1.0039 0.0959 0.103 Uiso 1 1 calc R A 1
H19C H 0.0826 1.1385 0.0477 0.103 Uiso 1 1 calc R A 1
C20 C 0.1270(3) 0.7054(8) 0.03415(19) 0.0691(11) Uani 1 1 d . A 1
H20A H 0.1191 0.7770 -0.0044 0.104 Uiso 1 1 calc R A 1
H20B H 0.0648 0.6539 0.0414 0.104 Uiso 1 1 calc R A 1
H20C H 0.1703 0.5797 0.0349 0.104 Uiso 1 1 calc R A 1
N1D N 0.2730(5) 0.5223(9) 0.2146(2) 0.0397(12) Uani 0.50 1 d P A 1
H1D H 0.2323 0.5714 0.2360 0.048 Uiso 0.50 1 calc PR A 1
C11D C 0.3416(6) 0.3366(11) 0.2303(3) 0.0405(14) Uani 0.50 1 d P A 1
H11C H 0.4081 0.3872 0.2319 0.049 Uiso 0.50 1 calc PR A 1
H11D H 0.3283 0.2155 0.2013 0.049 Uiso 0.50 1 calc PR A 1

loop_
_atom_site_aniso_label
_atom_site_aniso_U_11
_atom_site_aniso_U_22
_atom_site_aniso_U_33
_atom_site_aniso_U_23
_atom_site_aniso_U_13
_atom_site_aniso_U_12
Fe1 0.0421(2) 0.0368(2) 0.0394(2) -0.00135(19) 0.00197(17) 0.0025(2)
O1 0.0595(15) 0.0782(19) 0.0697(17) 0.0446(15) 0.0180(13) 0.0137(14)
N1 0.055(4) 0.042(3) 0.033(3) 0.008(2) 0.007(3) -0.008(3)
N2 0.0492(15) 0.0451(15) 0.0394(13) 0.0128(12) 0.0084(11) 0.0065(12)
C1 0.092(3) 0.0397(18) 0.0379(17) 0.0051(14) 0.0136(17) -0.0158(18)
C2 0.071(2) 0.0377(17) 0.0465(18) -0.0008(15) 0.0030(16) -0.0085(16)
C3 0.0509(19) 0.061(2) 0.0306(14) -0.0023(14) 0.0015(13) -0.0109(16)
C4 0.0454(18) 0.055(2) 0.0436(17) 0.0144(15) 0.0027(14) 0.0040(15)
C5 0.0545(19) 0.0461(18) 0.0481(18) 0.0037(15) 0.0216(15) -0.0016(15)
C6 0.048(2) 0.082(3) 0.077(3) -0.003(2) -0.0146(19) 0.003(2)
C7 0.041(2) 0.067(3) 0.116(4) -0.009(3) 0.006(2) 0.0143(19)
C8 0.053(2) 0.077(3) 0.085(3) -0.019(2) 0.026(2) -0.002(2)
C9 0.056(2) 0.061(2) 0.081(3) -0.001(2) 0.021(2) -0.0112(19)
C10 0.055(2) 0.062(2) 0.081(3) -0.018(2) 0.0051(19) -0.0131(19)
C11 0.071(5) 0.043(4) 0.034(3) 0.007(3) 0.002(3) -0.012(4)
C12 0.170(5) 0.0301(17) 0.0294(16) 0.0042(14) 0.006(2) 0.015(2)
C13 0.114(4) 0.048(2) 0.054(2) -0.0070(18) -0.023(2) 0.034(2)
C14 0.057(2) 0.052(2) 0.056(2) 0.0004(17) 0.0020(16) 0.0162(18)
C15 0.062(2) 0.0447(18) 0.0453(17) 0.0074(15) 0.0166(15) -0.0002(16)
C16 0.120(4) 0.0391(19) 0.0461(19) 0.0054(16) 0.034(2) -0.001(2)
C17 0.051(2) 0.071(3) 0.117(4) -0.010(3) 0.007(2) 0.007(2)
C18 0.075(3) 0.075(3) 0.069(3) -0.008(2) 0.023(2) 0.019(2)
C19 0.059(2) 0.063(3) 0.090(3) 0.015(2) 0.031(2) 0.0057(19)
C20 0.074(3) 0.070(3) 0.062(2) 0.000(2) 0.005(2) -0.008(2)
N1D 0.056(4) 0.034(3) 0.034(3) 0.010(2) 0.021(3) 0.009(3)
C11D 0.043(4) 0.040(4) 0.042(3) 0.010(3) 0.014(3) 0.010(3)

loop_
_atom_type_symbol
_atom_type_description
_atom_type_scat_dispersion_real
_atom_type_scat_dispersion_imag
_atom_type_scat_source
C C 0.0033 0.0016 'International Tables Vol C Tables 4.2.6.8 and 6.1.1.4'
H H 0.0000 0.0000 'International Tables Vol C Tables 4.2.6.8 and 6.1.1.4'
N N 0.0061 0.0033 'International Tables Vol C Tables 4.2.6.8 and 6.1.1.4'
O O 0.0106 0.0060 'International Tables Vol C Tables 4.2.6.8 and 6.1.1.4'
Fe Fe 0.3463 0.8444 'International Tables Vol C Tables 4.2.6.8 and 6.1.1.4'

loop_
_geom_angle_atom_site_label_1
_geom_angle_atom_site_label_2
_geom_angle_atom_site_label_3
_geom_angle
_geom_angle_site_symmetry_1
_geom_angle_site_symmetry_3
_geom_angle_publ_flag
C8 Fe1 C3 105.25(16) . . ?
C8 Fe1 C4 122.13(17) . . ?
C3 Fe1 C4 40.88(15) . . ?
C8 Fe1 C7 40.77(19) . . ?
C3 Fe1 C7 122.65(18) . . ?
C4 Fe1 C7 159.02(18) . . ?
C8 Fe1 C9 40.81(17) . . ?
C3 Fe1 C9 120.28(16) . . ?
C4 Fe1 C9 106.66(16) . . ?
C7 Fe1 C9 68.25(19) . . ?
C8 Fe1 C2 120.60(17) . . ?
C3 Fe1 C2 40.73(14) . . ?
C4 Fe1 C2 68.41(15) . . ?
C7 Fe1 C2 107.55(18) . . ?
C9 Fe1 C2 156.17(16) . . ?
C8 Fe1 C5 159.42(17) . . ?
C3 Fe1 C5 68.57(14) . . ?
C4 Fe1 C5 40.55(13) . . ?
C7 Fe1 C5 158.97(19) . . ?
C9 Fe1 C5 124.02(16) . . ?
C2 Fe1 C5 68.31(15) . . ?
C8 Fe1 C10 68.14(18) . . ?
C3 Fe1 C10 156.82(17) . . ?
C4 Fe1 C10 122.43(17) . . ?
C7 Fe1 C10 67.72(19) . . ?
C9 Fe1 C10 40.31(17) . . ?
C2 Fe1 C10 161.81(17) . . ?
C5 Fe1 C10 109.40(16) . . ?
C8 Fe1 C6 68.0(2) . . ?
C3 Fe1 C6 160.15(17) . . ?
C4 Fe1 C6 158.56(18) . . ?
C7 Fe1 C6 40.19(18) . . ?
C9 Fe1 C6 67.59(19) . . ?
C2 Fe1 C6 125.28(17) . . ?
C5 Fe1 C6 124.19(17) . . ?
C10 Fe1 C6 39.92(18) . . ?
C8 Fe1 C1 157.61(17) . . ?
C3 Fe1 C1 68.59(14) . . ?
C4 Fe1 C1 68.12(14) . . ?
C7 Fe1 C1 123.18(19) . . ?
C9 Fe1 C1 160.96(16) . . ?
C2 Fe1 C1 40.84(14) . . ?
C5 Fe1 C1 40.27(14) . . ?
C10 Fe1 C1 125.78(17) . . ?
C6 Fe1 C1 110.17(18) . . ?
C11 N1 C12 104.5(6) . . ?
O1 N2 C15 116.5(3) . . ?
O1 N2 C14 115.6(3) . . ?
C15 N2 C14 124.5(3) . . ?
C5 C1 C2 107.5(3) . . ?
C5 C1 C11D 119.1(4) . . ?
C2 C1 C11D 130.1(4) . . ?
C5 C1 C11 131.2(4) . . ?
C2 C1 C11 118.3(4) . . ?
C11D C1 C11 33.5(3) . . ?
C5 C1 Fe1 69.21(19) . . ?
C2 C1 Fe1 68.9(2) . . ?
C11D C1 Fe1 142.8(4) . . ?
C11 C1 Fe1 111.7(4) . . ?
C3 C2 C1 107.9(3) . . ?
C3 C2 Fe1 68.93(19) . . ?
C1 C2 Fe1 70.2(2) . . ?
C4 C3 C2 107.9(3) . . ?
C4 C3 Fe1 69.73(19) . . ?
C2 C3 Fe1 70.33(19) . . ?
C5 C4 C3 108.3(3) . . ?
C5 C4 Fe1 70.26(19) . . ?
C3 C4 Fe1 69.39(19) . . ?
C4 C5 C1 108.4(3) . . ?
C4 C5 Fe1 69.19(19) . . ?
C1 C5 Fe1 70.5(2) . . ?
C10 C6 C7 108.4(4) . . ?
C10 C6 Fe1 69.9(2) . . ?
C7 C6 Fe1 69.2(2) . . ?
C6 C7 C8 108.0(4) . . ?
C6 C7 Fe1 70.6(2) . . ?
C8 C7 Fe1 69.3(2) . . ?
C7 C8 C9 107.7(4) . . ?
C7 C8 Fe1 69.9(2) . . ?
C9 C8 Fe1 70.3(2) . . ?
C10 C9 C8 107.6(4) . . ?
C10 C9 Fe1 70.1(2) . . ?
C8 C9 Fe1 68.8(2) . . ?
C6 C10 C9 108.3(4) . . ?
C6 C10 Fe1 70.1(2) . . ?
C9 C10 Fe1 69.6(2) . . ?
N1 C11 C1 107.2(6) . . ?
C13 C12 N1 94.1(4) . . ?
C13 C12 C16 108.5(3) . . ?
N1 C12 C16 122.8(4) . . ?
C13 C12 N1D 124.5(4) . . ?
N1 C12 N1D 34.5(3) . . ?
C16 C12 N1D 94.2(4) . . ?
C12 C13 C14 116.0(3) . . ?
N2 C14 C17 107.2(3) . . ?
N2 C14 C18 109.0(3) . . ?
C17 C14 C18 110.3(4) . . ?
N2 C14 C13 108.9(3) . . ?
C17 C14 C13 110.1(4) . . ?
C18 C14 C13 111.3(3) . . ?
N2 C15 C16 109.7(3) . . ?
N2 C15 C19 106.9(3) . . ?
C16 C15 C19 109.7(3) . . ?
N2 C15 C20 109.3(3) . . ?
C16 C15 C20 111.3(3) . . ?
C19 C15 C20 109.9(3) . . ?
C12 C16 C15 114.3(3) . . ?
C11D N1D C12 108.1(5) . . ?
N1D C11D C1 104.8(5) . . ?

loop_
_geom_bond_atom_site_label_1
_geom_bond_atom_site_label_2
_geom_bond_distance
_geom_bond_site_symmetry_2
_geom_bond_publ_flag
Fe1 C8 2.017(4) . ?
Fe1 C3 2.020(3) . ?
Fe1 C4 2.024(3) . ?
Fe1 C7 2.025(4) . ?
Fe1 C9 2.036(4) . ?
Fe1 C2 2.038(3) . ?
Fe1 C5 2.039(3) . ?
Fe1 C10 2.042(4) . ?
Fe1 C6 2.044(4) . ?
Fe1 C1 2.056(4) . ?
O1 N2 1.282(3) . ?
N1 C11 1.437(9) . ?
N1 C12 1.504(6) . ?
N2 C15 1.490(4) . ?
N2 C14 1.496(4) . ?
C1 C5 1.410(5) . ?
C1 C2 1.429(5) . ?
C1 C11D 1.513(7) . ?
C1 C11 1.597(8) . ?
C2 C3 1.413(5) . ?
C3 C4 1.412(5) . ?
C4 C5 1.408(5) . ?
C6 C10 1.395(6) . ?
C6 C7 1.398(6) . ?
C7 C8 1.408(7) . ?
C8 C9 1.413(6) . ?
C9 C10 1.405(6) . ?
C12 C13 1.499(7) . ?
C12 C16 1.528(6) . ?
C12 N1D 1.558(6) . ?
C13 C14 1.533(5) . ?
C14 C17 1.520(6) . ?
C14 C18 1.531(5) . ?
C15 C16 1.529(5) . ?
C15 C19 1.529(5) . ?
C15 C20 1.534(5) . ?
N1D C11D 1.464(8) . ?
